data_4129153
loop_
_publ_author_name
'Cetin, Muhammet Mustafa'
'Beldjoudi, Yassine'
'Roy, Indranil'
'Anamimoghadam, Ommid'
'Bae, Youn Jue'
'Young, Ryan M.'
'Krzyaniak, Matthew D.'
'Stern, Charlotte L.'
'Philp, Douglas'
'Alsubaie, Fehaid M.'
'Wasielewski, Michael R.'
'Stoddart, J. Fraser'

_publ_section_title
;
 Combining Intra- and Intermolecular Charge Transfer with Polycationic
 Cyclophanes to Design 2D Tessellations.
;
_journal_name_full 'Journal of the American Chemical Society'
_journal_paper_doi 10.1021/jacs.9b07877
_journal_year 2019
_chemical_formula_moiety 'C66 H54 N6, 6(F6 P), 3(C2 H3 N)'
_chemical_formula_sum 'C72 H63 F36 N9 P6'
_chemical_formula_weight 1924.13
_space_group_crystal_system trigonal
_space_group_IT_number 148
_space_group_name_Hall '-R 3'
_space_group_name_H-M_alt 'R -3 :H'
_atom_sites_solution_hydrogens geom
_atom_sites_solution_primary direct
_audit_creation_date 2018-01-19
_audit_creation_method
;
Olex2 1.2
(compiled 2017.08.10 svn.r3458 for OlexSys, GUI svn.r5381)
;
_cell_angle_alpha 90
_cell_angle_beta 90
_cell_angle_gamma 120
_cell_formula_units_Z 18
_cell_length_a 70.029(5)
_cell_length_b 70.029(5)
_cell_length_c 9.1062(7)
_cell_measurement_reflns_used 4108
_cell_measurement_temperature 100(2)
_cell_measurement_theta_max 53.837
_cell_measurement_theta_min 2.524
_cell_volume 38674(5)
_computing_cell_refinement 'SAINT V8.38A (?, 2016)'
_computing_data_collection 'APEX2 V2014.11-0 (Bruker, 2014)'
_computing_data_reduction 'SAINT V8.38A (?, 2016)'
_computing_molecular_graphics 'Olex2 (Dolomanov et al., 2009)'
_computing_publication_material 'Olex2 (Dolomanov et al., 2009)'
_computing_structure_refinement 'XL (Sheldrick, 2008)'
_computing_structure_solution 'XS (Sheldrick, 2008)'
_diffrn_ambient_temperature 100.01
_diffrn_detector_area_resol_mean 8
_diffrn_measured_fraction_theta_full 0.939
_diffrn_measured_fraction_theta_max 0.990
_diffrn_measurement_device_type 'Bruker Kappa APEX CCD area detector'
_diffrn_measurement_method '\w and \f scans'
_diffrn_radiation_monochromator 'MX optics'
_diffrn_radiation_type CuK\a
_diffrn_radiation_wavelength 1.54178
_diffrn_reflns_av_R_equivalents 0.0988
_diffrn_reflns_av_unetI/netI 0.1094
_diffrn_reflns_Laue_measured_fraction_full 0.939
_diffrn_reflns_Laue_measured_fraction_max 0.990
_diffrn_reflns_limit_h_max 82
_diffrn_reflns_limit_h_min -76
_diffrn_reflns_limit_k_max 60
_diffrn_reflns_limit_k_min -82
_diffrn_reflns_limit_l_max 5
_diffrn_reflns_limit_l_min -10
_diffrn_reflns_number 49379
_diffrn_reflns_point_group_measured_fraction_full 0.939
_diffrn_reflns_point_group_measured_fraction_max 0.990
_diffrn_reflns_theta_full 67.679
_diffrn_reflns_theta_max 65.291
_diffrn_reflns_theta_min 1.262
_diffrn_source microsource
_exptl_absorpt_coefficient_mu 2.294
_exptl_absorpt_correction_T_max 0.7526
_exptl_absorpt_correction_T_min 0.5749
_exptl_absorpt_correction_type multi-scan
_exptl_absorpt_process_details
'SADABS-2016/2 (Bruker,2016/2) was used for absorption correction. wR2(int) was 0.1280 before and 0.0604 after correction. The Ratio of minimum to maximum transmission is 0.7639. The \l/2 correction factor is Not present.'
_exptl_crystal_colour colourless
_exptl_crystal_colour_primary colourless
_exptl_crystal_density_diffrn 1.487
_exptl_crystal_description needle
_exptl_crystal_F_000 17496
_exptl_crystal_recrystallization_method 'The material was recrystallised from --- by as supplied'
_exptl_crystal_size_max 0.303
_exptl_crystal_size_mid 0.056
_exptl_crystal_size_min 0.042
_refine_diff_density_max 1.327
_refine_diff_density_min -0.621
_refine_diff_density_rms 0.135
_refine_ls_extinction_method none
_refine_ls_goodness_of_fit_ref 1.180
_refine_ls_hydrogen_treatment constr
_refine_ls_matrix_type full
_refine_ls_number_parameters 1492
_refine_ls_number_reflns 14595
_refine_ls_number_restraints 2861
_refine_ls_restrained_S_all 2.353
_refine_ls_R_factor_all 0.2232
_refine_ls_R_factor_gt 0.1402
_refine_ls_shift/su_max 0.001
_refine_ls_shift/su_mean 0.000
_refine_ls_structure_factor_coef Fsqd
_refine_ls_weighting_details 'w=1/[\s^2^(Fo^2^)+(0.2000P)^2^] where P=(Fo^2^+2Fc^2^)/3'
_refine_ls_weighting_scheme calc
_refine_ls_wR_factor_gt 0.3522
_refine_ls_wR_factor_ref 0.4130
_reflns_Friedel_coverage 0.000
_reflns_number_gt 6535
_reflns_number_total 14595
_reflns_threshold_expression 'I > 2\s(I)'
_cod_data_source_file 4(6PF6).cif
_cod_data_source_block cx1172
_cod_original_cell_volume 38674(6)
_cod_original_sg_symbol_H-M 'R -3'
_cod_database_code 4129153
_shelxl_version_number 2014-3
_shelx_space_group_comment
;
The symmetry employed for this shelxl refinement is uniquely defined
by the following loop, which should always be used as a source of
symmetry information in preference to the above space-group names.
They are only intended as comments.
;
_shelx_estimated_absorpt_t_max 0.910
_shelx_estimated_absorpt_t_min 0.543
_olex2_refinement_description
;
1. Fixed Uiso
 At 1.2 times of:
  All C(H) groups, All C(H,H) groups
 At 1.5 times of:
  All C(H,H,H) groups
2. Restrained distances
 P4A-F16A = P4A-F15A = P4A-F14A = P4A-F18A = P4A-F17A = P4A-F13A
 1.6 with sigma of 0.01
 P4-F13 = P4-F18 = P4-F14 = P4-F15 = P4-F16 = P4-F17
 1.6 with sigma of 0.01
 P8-F39 = P8-F38 = P8-F40 = P8-F37 = P8-F42 = P8-F41
 1.6 with sigma of 0.01
 P1-F4 = P1-F3 = P1-F6 = P1-F5 = P1-F2 = P1-F1
 1.6 with sigma of 0.01
 F17-F16 \\sim F17-F13 \\sim F17-F18 \\sim F17-F14 \\sim F16-F13 \\sim F16-F14
\\sim F16-F15 \\sim F13-F18
 \\sim F13-F15 \\sim F18-F14 \\sim F18-F15 \\sim F14-F15
 with sigma of 0.02
 P4-F17 \\sim P4-F16 \\sim P4-F13 \\sim P4-F18 \\sim P4-F14 \\sim P4-F15
 with sigma of 0.01
 F13A-F15A \\sim F13A-F16A \\sim F13A-F17A \\sim F13A-F18A \\sim F15A-F16A
\\sim F15A-F17A \\sim F15A-
 F18A \\sim F15A-F14A \\sim F16A-F17A \\sim F16A-F18A \\sim F16A-F14A \\sim
F17A-F18A \\sim F17A-F14A ~
 F18A-F14A
 with sigma of 0.02
 P4A-F13A \\sim P4A-F15A \\sim P4A-F16A \\sim P4A-F17A \\sim P4A-F18A \\sim
P4A-F14A
 with sigma of 0.01
 F50A-F53A \\sim F50A-F54A \\sim F50A-F52A \\sim F50A-F51A \\sim F53A-F54A
\\sim F53A-F52A \\sim F53A-
 F49A \\sim F54A-F49A \\sim F54A-F51A \\sim F52A-F49A \\sim F52A-F51A \\sim
F49A-F51A
 with sigma of 0.02
 P3-F50A \\sim P3-F53A \\sim P3-F54A \\sim P3-F52A \\sim P3-F49A \\sim P3-F51A
 with sigma of 0.01
 F50-F52 \\sim F50-F53 \\sim F50-F51 \\sim F50-F54 \\sim F52-F53 \\sim F52-F51
\\sim F52-F49 \\sim F53-F49
 \\sim F53-F54 \\sim F51-F49 \\sim F51-F54 \\sim F49-F54
 with sigma of 0.02
 P3A-F50 \\sim P3A-F52 \\sim P3A-F53 \\sim P3A-F51 \\sim P3A-F49 \\sim P3A-F54
 with sigma of 0.01
 F21-F22 \\sim F21-F20 \\sim F21-F24 \\sim F21-F19 \\sim F22-F20 \\sim F22-F23
\\sim F22-F19 \\sim F20-F24
 \\sim F20-F23 \\sim F24-F23 \\sim F24-F19 \\sim F23-F19
 with sigma of 0.02
 P5-F21 \\sim P5-F22 \\sim P5-F20 \\sim P5-F24 \\sim P5-F23 \\sim P5-F19
 with sigma of 0.01
 F21A-F22A \\sim F21A-F20A \\sim F21A-F24A \\sim F21A-F19A \\sim F22A-F20A
\\sim F22A-F23A \\sim F22A-
 F19A \\sim F20A-F24A \\sim F20A-F23A \\sim F24A-F23A \\sim F24A-F19A \\sim
F23A-F19A
 with sigma of 0.02
 P5A-F21A \\sim P5A-F22A \\sim P5A-F20A \\sim P5A-F24A \\sim P5A-F23A \\sim
P5A-F19A
 with sigma of 0.01
 F41-F40 \\sim F41-F37 \\sim F41-F42 \\sim F41-F38 \\sim F40-F39 \\sim F40-F37
\\sim F40-F38 \\sim F39-F37
 \\sim F39-F42 \\sim F39-F38 \\sim F37-F42 \\sim F42-F38
 with sigma of 0.02
 P8-F41 \\sim P8-F40 \\sim P8-F39 \\sim P8-F37 \\sim P8-F42 \\sim P8-F38
 with sigma of 0.01
 F4-F3 \\sim F4-F5 \\sim F4-F1 \\sim F4-F2 \\sim F3-F5 \\sim F3-F6 \\sim F3-F1
\\sim F3-F2 \\sim F5-F6 \\sim F5-F1
 \\sim F5-F2 \\sim F6-F1 \\sim F6-F2 \\sim F1-F2
 with sigma of 0.04
 P1-F4 \\sim P1-F3 \\sim P1-F5 \\sim P1-F6 \\sim P1-F1 \\sim P1-F2
 with sigma of 0.02
3. Rigid bond restraints
 All non-hydrogen atoms
 with sigma for 1-2 distances of 0.01 and sigma for 1-3 distances of 0.01
4. Uiso/Uaniso restraints and constraints
All non-hydrogen atoms have similar U: within 2A with sigma of 0.04 and sigma
for terminal atoms of 0.08
5. Others
 Sof(P4A)=Sof(F13A)=Sof(F14A)=Sof(F15A)=Sof(F16A)=Sof(F17A)=Sof(F18A)=1-FVAR(1)
 Sof(P4)=Sof(F13)=Sof(F14)=Sof(F15)=Sof(F16)=Sof(F17)=Sof(F18)=FVAR(1)
 Sof(P3)=Sof(F49A)=Sof(F50A)=Sof(F51A)=Sof(F52A)=Sof(F53A)=Sof(F54A)=1-FVAR(2)
 Sof(P3A)=Sof(F49)=Sof(F50)=Sof(F51)=Sof(F52)=Sof(F53)=Sof(F54)=FVAR(2)
 Sof(P5A)=Sof(F19A)=Sof(F20A)=Sof(F21A)=Sof(F22A)=Sof(F23A)=Sof(F24A)=1-FVAR(3)
 Sof(P5)=Sof(F19)=Sof(F20)=Sof(F21)=Sof(F22)=Sof(F23)=Sof(F24)=FVAR(3)
 Fixed Sof: P1(0.25) F1(0.25) F2(0.25) F3(0.25) F4(0.25) F5(0.25) F6(0.25)
 P6(0.5) F25(0.5) F26(0.5) F27(0.5) F28(0.5) F29(0.5) F30(0.5) P7(0.5) F31(0.5)
 F32(0.5) F33(0.5) F34(0.5) F35(0.5) F36(0.5) P8(0.25) F37(0.25) F38(0.25)
 F39(0.25) F40(0.25) F41(0.25) F42(0.25) P9(0.5) F43(0.5) F44(0.5) F45(0.5)
 F46(0.5) F47(0.5) F48(0.5)
6.a Secondary CH2 refined with riding coordinates:
 C11(H11A,H11B), C22(H22A,H22B), C33(H33A,H33B), C44(H44A,H44B), C55(H55A,
 H55B), C66(H66A,H66B)
6.b Aromatic/amide H refined with riding coordinates:
 C2(H2), C4(H4), C6(H6), C7(H7), C9(H9), C10(H10), C12(H12), C13(H13),
 C15(H15), C16(H16), C18(H18), C19(H19), C20(H20), C21(H21), C24(H24), C26(H26),
  C28(H28), C29(H29), C31(H31), C32(H32), C34(H34), C35(H35), C37(H37),
 C38(H38), C40(H40), C41(H41), C42(H42), C43(H43), C46(H46), C48(H48), C50(H50),
  C51(H51), C53(H53), C54(H54), C56(H56), C57(H57), C59(H59), C60(H60),
 C62(H62), C63(H63), C64(H64), C65(H65)
6.c Idealised Me refined as rotating group:
 C2S(H2SA,H2SB,H2SC), C4S(H4SA,H4SB,H4SC), C6S(H6SA,H6SB,H6SC)
;
_smtbx_masks_special_details
;
The solvent masking procedure as implemented in Olex2 was used to remove the
electronic contribution of solvent molecules from the refinement.  As the exact
solvent content is not known, only the atoms used in the refinement model are
reported in the formula here.



Total solvent accessible volume / cell = 3084.2 Ang^3^ [8.0%]
Total electron count / cell = 1179.3
;
_olex2_date_sample_data_collection 2018-01-18
_olex2_date_sample_submission 2018-01-17
_olex2_diffrn_ambient_temperature_device 'Oxford Cryosystems'
_olex2_exptl_crystal_mounting_method 'The crystal was mounted on a MITIGEN holder in Paratone oil'
_olex2_submission_original_sample_id cx1172
_olex2_submission_special_instructions 'No special instructions were received'

loop_
_space_group_symop_operation_xyz
'x, y, z'
'-y, x-y, z'
'-x+y, -x, z'
'x+2/3, y+1/3, z+1/3'
'-y+2/3, x-y+1/3, z+1/3'
'-x+y+2/3, -x+1/3, z+1/3'
'x+1/3, y+2/3, z+2/3'
'-y+1/3, x-y+2/3, z+2/3'
'-x+y+1/3, -x+2/3, z+2/3'
'-x, -y, -z'
'y, -x+y, -z'
'x-y, x, -z'
'-x+2/3, -y+1/3, -z+1/3'
'y+2/3, -x+y+1/3, -z+1/3'
'x-y+2/3, x+1/3, -z+1/3'
'-x+1/3, -y+2/3, -z+2/3'
'y+1/3, -x+y+2/3, -z+2/3'
'x-y+1/3, x+2/3, -z+2/3'

loop_
_atom_site_label
_atom_site_type_symbol
_atom_site_fract_x
_atom_site_fract_y
_atom_site_fract_z
_atom_site_U_iso_or_equiv
_atom_site_adp_type
_atom_site_occupancy
_atom_site_site_symmetry_order
_atom_site_calc_flag
_atom_site_refinement_flags_posn
_atom_site_refinement_flags_adp
_atom_site_refinement_flags_occupancy
_atom_site_disorder_assembly
_atom_site_disorder_group
N1 N 0.95612(13) 0.53790(16) 0.4809(7) 0.0840(19) Uani 1 1 d . U . . .
N2 N 0.9427(3) 0.6202(3) 0.1453(15) 0.145(4) Uani 1 1 d . U . . .
N3 N 0.82668(14) 0.62207(12) 0.4374(8) 0.0818(19) Uani 1 1 d . U . . .
N4 N 0.75862(13) 0.54025(14) 0.9329(7) 0.0808(19) Uani 1 1 d . U . . .
N5 N 0.74936(16) 0.42007(17) 0.6717(11) 0.102(3) Uani 1 1 d . U . . .
N6 N 0.83586(14) 0.43577(17) 0.2205(7) 0.084(2) Uani 1 1 d . U . . .
C1 C 0.87473(16) 0.4444(2) 0.2397(9) 0.084(2) Uani 1 1 d . U . . .
C2 C 0.89038(16) 0.46614(19) 0.2652(8) 0.079(2) Uani 1 1 d . U . . .
H2 H 0.8898 0.4776 0.2135 0.095 Uiso 1 1 calc R . . . .
C3 C 0.90736(15) 0.47115(19) 0.3694(8) 0.078(2) Uani 1 1 d . U . . .
C4 C 0.92361(16) 0.49255(19) 0.3993(8) 0.078(2) Uani 1 1 d . U . . .
H4 H 0.9237 0.5044 0.3475 0.094 Uiso 1 1 calc R . . . .
C5 C 0.93974(17) 0.4970(2) 0.5037(9) 0.083(2) Uani 1 1 d . U . . .
C6 C 0.93968(17) 0.4796(2) 0.5774(9) 0.085(2) Uani 1 1 d . U . . .
H6 H 0.9506 0.4826 0.6494 0.101 Uiso 1 1 calc R . . . .
C7 C 0.92473(18) 0.4590(2) 0.5489(9) 0.087(2) Uani 1 1 d . U . . .
H7 H 0.9255 0.4475 0.5996 0.104 Uiso 1 1 calc R . . . .
C8 C 0.90715(16) 0.45319(19) 0.4431(9) 0.080(2) Uani 1 1 d . U . . .
C9 C 0.89094(17) 0.4316(2) 0.4106(10) 0.090(2) Uani 1 1 d . U . . .
H9 H 0.8914 0.4199 0.4589 0.108 Uiso 1 1 calc R . . . .
C10 C 0.87435(18) 0.4267(2) 0.3122(10) 0.089(2) Uani 1 1 d . U . . .
H10 H 0.8631 0.4119 0.2941 0.106 Uiso 1 1 calc R . . . .
C11 C 0.95776(18) 0.5194(2) 0.5423(9) 0.091(2) Uani 1 1 d . U . . .
H11A H 0.9584 0.5208 0.6506 0.109 Uiso 1 1 calc R . . . .
H11B H 0.9719 0.5209 0.5096 0.109 Uiso 1 1 calc R . . . .
C12 C 0.93960(18) 0.5411(2) 0.5195(11) 0.095(3) Uani 1 1 d . U . . .
H12 H 0.9291 0.5316 0.5897 0.114 Uiso 1 1 calc R . . . .
C13 C 0.9378(2) 0.5579(2) 0.4585(12) 0.103(3) Uani 1 1 d . U . . .
H13 H 0.9259 0.5599 0.4876 0.124 Uiso 1 1 calc R . . . .
C14 C 0.95270(18) 0.5721(2) 0.3554(11) 0.095(2) Uani 1 1 d . U . . .
C15 C 0.97012(18) 0.5685(2) 0.3189(11) 0.094(3) Uani 1 1 d . U . . .
H15 H 0.9810 0.5778 0.2498 0.113 Uiso 1 1 calc R . . . .
C16 C 0.97129(16) 0.5518(2) 0.3828(11) 0.089(2) Uani 1 1 d . U . . .
H16 H 0.9832 0.5496 0.3580 0.107 Uiso 1 1 calc R . . . .
C17 C 0.9492(2) 0.5890(2) 0.2838(12) 0.104(3) Uani 1 1 d . U . . .
C18 C 0.9278(3) 0.5865(3) 0.261(2) 0.149(5) Uani 1 1 d . U . . .
H18 H 0.9151 0.5732 0.2905 0.178 Uiso 1 1 calc R . . . .
C19 C 0.9253(3) 0.6022(3) 0.201(2) 0.164(6) Uani 1 1 d . U . . .
H19 H 0.9110 0.6007 0.1969 0.196 Uiso 1 1 calc R . . . .
C20 C 0.9615(3) 0.6214(3) 0.147(2) 0.164(6) Uani 1 1 d . U . . .
H20 H 0.9734 0.6333 0.0967 0.197 Uiso 1 1 calc R . . . .
C21 C 0.9648(3) 0.6064(3) 0.217(2) 0.166(7) Uani 1 1 d . U . . .
H21 H 0.9793 0.6086 0.2186 0.199 Uiso 1 1 calc R . . . .
C22 C 0.9397(3) 0.6376(3) 0.067(2) 0.161(5) Uani 1 1 d . U . . .
H22A H 0.9304 0.6310 -0.0216 0.193 Uiso 1 1 calc R . . . .
H22B H 0.9542 0.6497 0.0349 0.193 Uiso 1 1 calc R . . . .
C23 C 0.9286(3) 0.6466(3) 0.1684(16) 0.130(4) Uani 1 1 d . U . . .
C24 C 0.9072(3) 0.6394(2) 0.1550(14) 0.117(3) Uani 1 1 d . U . . .
H24 H 0.8989 0.6290 0.0803 0.140 Uiso 1 1 calc R . . . .
C25 C 0.8970(2) 0.64675(18) 0.2481(10) 0.095(2) Uani 1 1 d . U . . .
C26 C 0.8740(2) 0.63935(16) 0.2432(11) 0.093(2) Uani 1 1 d . U . . .
H26 H 0.8652 0.6287 0.1714 0.111 Uiso 1 1 calc R . . . .
C27 C 0.86432(19) 0.64677(15) 0.3357(10) 0.088(2) Uani 1 1 d . U . . .
C28 C 0.8770(2) 0.66296(16) 0.4436(11) 0.094(3) Uani 1 1 d . U . . .
H28 H 0.8699 0.6681 0.5085 0.113 Uiso 1 1 calc R . . . .
C29 C 0.8986(2) 0.67082(19) 0.4538(12) 0.103(3) Uani 1 1 d . U . . .
H29 H 0.9069 0.6816 0.5260 0.123 Uiso 1 1 calc R . . . .
C30 C 0.9093(2) 0.66329(18) 0.3584(12) 0.098(3) Uani 1 1 d . U . . .
C31 C 0.9326(2) 0.6714(3) 0.3632(16) 0.125(4) Uani 1 1 d . U . . .
H31 H 0.9415 0.6826 0.4315 0.150 Uiso 1 1 calc R . . . .
C32 C 0.9420(3) 0.6634(3) 0.273(2) 0.139(4) Uani 1 1 d . U . . .
H32 H 0.9574 0.6688 0.2777 0.167 Uiso 1 1 calc R . . . .
C33 C 0.8401(2) 0.63878(15) 0.3220(11) 0.097(3) Uani 1 1 d . U . . .
H33A H 0.8350 0.6321 0.2237 0.116 Uiso 1 1 calc R . . . .
H33B H 0.8377 0.6515 0.3301 0.116 Uiso 1 1 calc R . . . .
C34 C 0.82977(18) 0.60509(15) 0.4607(9) 0.079(2) Uani 1 1 d . U . . .
H34 H 0.8408 0.6040 0.4066 0.095 Uiso 1 1 calc R . . . .
C35 C 0.81714(16) 0.58887(16) 0.5630(9) 0.077(2) Uani 1 1 d . U . . .
H35 H 0.8197 0.5770 0.5801 0.092 Uiso 1 1 calc R . . . .
C36 C 0.80109(15) 0.59023(15) 0.6385(9) 0.074(2) Uani 1 1 d . U . . .
C37 C 0.79847(16) 0.60858(16) 0.6123(10) 0.079(2) Uani 1 1 d . U . . .
H37 H 0.7876 0.6101 0.6643 0.094 Uiso 1 1 calc R . . . .
C38 C 0.81162(18) 0.62428(16) 0.5117(11) 0.085(2) Uani 1 1 d . U . . .
H38 H 0.8099 0.6368 0.4953 0.102 Uiso 1 1 calc R . . . .
C39 C 0.78638(15) 0.57281(15) 0.7434(9) 0.075(2) Uani 1 1 d . U . . .
C40 C 0.79251(16) 0.55833(15) 0.8020(9) 0.077(2) Uani 1 1 d . U . . .
H40 H 0.8063 0.5596 0.7768 0.092 Uiso 1 1 calc R . . . .
C41 C 0.77808(15) 0.54188(16) 0.8985(9) 0.078(2) Uani 1 1 d . U . . .
H41 H 0.7820 0.5319 0.9398 0.094 Uiso 1 1 calc R . . . .
C42 C 0.75240(17) 0.55437(18) 0.8782(10) 0.084(2) Uani 1 1 d . U . . .
H42 H 0.7387 0.5529 0.9058 0.101 Uiso 1 1 calc R . . . .
C43 C 0.76605(16) 0.57069(16) 0.7831(10) 0.081(2) Uani 1 1 d . U . . .
H43 H 0.7618 0.5806 0.7440 0.097 Uiso 1 1 calc R . . . .
C44 C 0.74302(18) 0.52156(19) 1.0277(10) 0.092(3) Uani 1 1 d . U . . .
H44A H 0.7322 0.5250 1.0717 0.111 Uiso 1 1 calc R . . . .
H44B H 0.7513 0.5195 1.1084 0.111 Uiso 1 1 calc R . . . .
C45 C 0.73117(15) 0.50078(17) 0.9400(8) 0.078(2) Uani 1 1 d . U . . .
C46 C 0.73770(17) 0.48546(19) 0.9416(10) 0.088(2) Uani 1 1 d . U . . .
H46 H 0.7496 0.4877 1.0033 0.105 Uiso 1 1 calc R . . . .
C47 C 0.72727(16) 0.46644(18) 0.8540(11) 0.084(2) Uani 1 1 d . U . . .
C48 C 0.73342(17) 0.4501(2) 0.8555(13) 0.096(3) Uani 1 1 d . U . . .
H48 H 0.7448 0.4518 0.9199 0.115 Uiso 1 1 calc R . . . .
C49 C 0.72354(19) 0.4319(2) 0.7677(14) 0.102(3) Uani 1 1 d . U . . .
C50 C 0.7065(2) 0.4287(2) 0.6739(12) 0.099(3) Uani 1 1 d . U . . .
H50 H 0.6997 0.4162 0.6115 0.119 Uiso 1 1 calc R . . . .
C51 C 0.7000(2) 0.44378(18) 0.6740(10) 0.091(3) Uani 1 1 d . U . . .
H51 H 0.6881 0.4414 0.6118 0.109 Uiso 1 1 calc R . . . .
C52 C 0.70989(16) 0.46295(17) 0.7615(9) 0.078(2) Uani 1 1 d . U . . .
C53 C 0.70330(17) 0.47896(17) 0.7659(10) 0.085(2) Uani 1 1 d . U . . .
H53 H 0.6912 0.4766 0.7064 0.102 Uiso 1 1 calc R . . . .
C54 C 0.71304(16) 0.49732(17) 0.8488(10) 0.083(2) Uani 1 1 d . U . . .
H54 H 0.7080 0.5077 0.8469 0.100 Uiso 1 1 calc R . . . .
C55 C 0.7307(2) 0.4149(2) 0.7736(18) 0.123(4) Uani 1 1 d . U . . .
H55A H 0.7353 0.4140 0.8751 0.148 Uiso 1 1 calc R . . . .
H55B H 0.7181 0.4003 0.7478 0.148 Uiso 1 1 calc R . . . .
C56 C 0.7645(3) 0.4399(3) 0.631(3) 0.187(8) Uani 1 1 d . U . . .
H56 H 0.7636 0.4522 0.6647 0.224 Uiso 1 1 calc R . . . .
C57 C 0.7812(3) 0.4433(2) 0.542(2) 0.168(7) Uani 1 1 d . U . . .
H57 H 0.7919 0.4579 0.5152 0.202 Uiso 1 1 calc R . . . .
C58 C 0.78322(16) 0.42663(18) 0.4900(10) 0.080(2) Uani 1 1 d . U . . .
C59 C 0.7672(2) 0.4067(2) 0.5295(15) 0.123(4) Uani 1 1 d . U . . .
H59 H 0.7676 0.3942 0.4933 0.148 Uiso 1 1 calc R . . . .
C60 C 0.7504(2) 0.4033(2) 0.6181(16) 0.121(4) Uani 1 1 d . U . . .
H60 H 0.7392 0.3887 0.6415 0.146 Uiso 1 1 calc R . . . .
C61 C 0.80145(16) 0.43021(18) 0.3913(9) 0.077(2) Uani 1 1 d . U . . .
C62 C 0.81872(17) 0.45105(19) 0.3663(9) 0.081(2) Uani 1 1 d . U . . .
H62 H 0.8189 0.4635 0.4103 0.098 Uiso 1 1 calc R . . . .
C63 C 0.83599(19) 0.4538(2) 0.2754(11) 0.094(3) Uani 1 1 d . U . . .
H63 H 0.8477 0.4682 0.2523 0.113 Uiso 1 1 calc R . . . .
C64 C 0.81949(17) 0.4159(2) 0.2417(11) 0.094(3) Uani 1 1 d . U . . .
H64 H 0.8199 0.4038 0.1966 0.113 Uiso 1 1 calc R . . . .
C65 C 0.80154(18) 0.4118(2) 0.3283(11) 0.092(3) Uani 1 1 d . U . . .
H65 H 0.7898 0.3972 0.3446 0.110 Uiso 1 1 calc R . . . .
C66 C 0.85565(17) 0.4398(2) 0.1349(9) 0.092(3) Uani 1 1 d . U . . .
H66A H 0.8601 0.4525 0.0684 0.111 Uiso 1 1 calc R . . . .
H66B H 0.8520 0.4267 0.0742 0.111 Uiso 1 1 calc R . . . .
P1 P 0.9724(2) 0.6471(2) 0.5978(17) 0.140(5) Uani 0.25 1 d D U P . .
F1 F 0.9728(5) 0.6678(3) 0.534(3) 0.164(11) Uani 0.25 1 d D U P . .
F2 F 0.9714(6) 0.6267(4) 0.674(4) 0.238(16) Uani 0.25 1 d D U P . .
F3 F 0.9832(4) 0.6443(5) 0.457(3) 0.172(12) Uani 0.25 1 d D U P . .
F4 F 0.9968(3) 0.6629(4) 0.664(3) 0.138(8) Uani 0.25 1 d D U P . .
F5 F 0.9623(4) 0.6501(5) 0.742(2) 0.181(12) Uani 0.25 1 d D U P . .
F6 F 0.9480(3) 0.6314(4) 0.533(3) 0.153(10) Uani 0.25 1 d D U P . .
P2 P 0.85331(4) 0.65114(4) 0.8655(2) 0.0701(6) Uani 1 1 d . U . . .
F7 F 0.83140(10) 0.65180(10) 0.8310(6) 0.0926(15) Uani 1 1 d . U . . .
F8 F 0.87553(9) 0.65091(9) 0.9028(5) 0.0847(14) Uani 1 1 d . U . . .
F9 F 0.86734(10) 0.67348(9) 0.7768(6) 0.0907(15) Uani 1 1 d . U . . .
F10 F 0.85651(9) 0.66551(9) 1.0120(5) 0.0820(14) Uani 1 1 d . U . . .
F11 F 0.83966(9) 0.62907(9) 0.9562(5) 0.0849(14) Uani 1 1 d . U . . .
F12 F 0.85015(9) 0.63722(9) 0.7211(5) 0.0805(13) Uani 1 1 d . U . . .
P3 P 0.8554(4) 0.5784(4) 0.942(3) 0.221(11) Uani 0.245(14) 1 d D U P A 2
F49A F 0.8554(7) 0.6000(5) 0.946(5) 0.224(13) Uani 0.245(14) 1 d D U P A 2
F50A F 0.8555(6) 0.5569(6) 0.938(5) 0.207(12) Uani 0.245(14) 1 d D U P A 2
F51A F 0.8787(5) 0.5903(6) 0.883(4) 0.238(16) Uani 0.245(14) 1 d D U P A 2
F52A F 0.8644(7) 0.5824(7) 1.097(4) 0.259(18) Uani 0.245(14) 1 d D U P A 2
F53A F 0.8321(6) 0.5666(6) 1.001(4) 0.209(14) Uani 0.245(14) 1 d D U P A 2
F54A F 0.8464(5) 0.5744(6) 0.787(4) 0.164(10) Uani 0.245(14) 1 d D U P A 2
P3A P 0.85362(8) 0.57595(8) 0.9753(7) 0.126(2) Uani 0.755(14) 1 d D U P A 1
F49 F 0.84258(18) 0.58637(17) 0.8694(14) 0.183(6) Uani 0.755(14) 1 d D U P A 1
F50 F 0.86517(19) 0.5659(2) 1.0764(11) 0.159(4) Uani 0.755(14) 1 d D U P A 1
F51 F 0.87723(16) 0.59781(18) 0.9494(13) 0.191(6) Uani 0.755(14) 1 d D U P A 1
F52 F 0.84904(18) 0.58726(15) 1.1158(12) 0.156(4) Uani 0.755(14) 1 d D U P A 1
F53 F 0.82998(15) 0.55439(13) 0.9948(11) 0.134(4) Uani 0.755(14) 1 d D U P A 1
F54 F 0.8580(2) 0.5646(2) 0.8335(11) 0.174(5) Uani 0.755(14) 1 d D U P A 1
P4 P 0.93550(8) 0.53601(8) 0.9650(5) 0.0810(16) Uani 0.785(12) 1 d D U P B 1
F13 F 0.92577(18) 0.54921(16) 1.0474(11) 0.129(4) Uani 0.785(12) 1 d D U P B 1
F14 F 0.94493(14) 0.52264(15) 0.8779(9) 0.095(2) Uani 0.785(12) 1 d D U P B 1
F15 F 0.92727(16) 0.51813(14) 1.0924(8) 0.115(3) Uani 0.785(12) 1 d D U P B 1
F16 F 0.95868(11) 0.55018(18) 1.0434(8) 0.127(4) Uani 0.785(12) 1 d D U P B 1
F17 F 0.94363(14) 0.55335(12) 0.8339(7) 0.107(3) Uani 0.785(12) 1 d D U P B 1
F18 F 0.91245(11) 0.52154(14) 0.8839(9) 0.108(3) Uani 0.785(12) 1 d D U P B 1
P4A P 0.9321(3) 0.5355(3) 0.9832(17) 0.090(6) Uani 0.215(12) 1 d D U P B 2
F13A F 0.9240(6) 0.5471(5) 0.867(2) 0.131(10) Uani 0.215(12) 1 d D U P B 2
F14A F 0.9403(5) 0.5240(5) 1.099(3) 0.114(9) Uani 0.215(12) 1 d D U P B 2
F15A F 0.9543(3) 0.5559(4) 0.985(3) 0.115(9) Uani 0.215(12) 1 d D U P B 2
F16A F 0.9248(4) 0.5444(5) 1.107(2) 0.106(9) Uani 0.215(12) 1 d D U P B 2
F17A F 0.9096(3) 0.5154(4) 0.980(3) 0.113(9) Uani 0.215(12) 1 d D U P B 2
F18A F 0.9392(5) 0.5264(5) 0.860(3) 0.110(9) Uani 0.215(12) 1 d D U P B 2
P5 P 0.8698(2) 0.5094(2) 0.5117(12) 0.102(4) Uani 0.48(3) 1 d D U P C 1
F19 F 0.8530(3) 0.5076(4) 0.395(2) 0.139(8) Uani 0.48(3) 1 d D U P C 1
F20 F 0.8867(4) 0.5110(5) 0.628(2) 0.168(8) Uani 0.48(3) 1 d D U P C 1
F21 F 0.8874(3) 0.5312(3) 0.442(3) 0.161(8) Uani 0.48(3) 1 d D U P C 1
F22 F 0.8628(4) 0.5226(4) 0.613(3) 0.156(8) Uani 0.48(3) 1 d D U P C 1
F23 F 0.8520(3) 0.4877(3) 0.584(2) 0.160(8) Uani 0.48(3) 1 d D U P C 1
F24 F 0.8768(4) 0.4962(4) 0.412(3) 0.197(9) Uani 0.48(3) 1 d D U P C 1
P5A P 0.87237(19) 0.5130(2) 0.5199(12) 0.108(4) Uani 0.52(3) 1 d D U P C 2
F19A F 0.8664(4) 0.5303(3) 0.580(2) 0.135(6) Uani 0.52(3) 1 d D U P C 2
F20A F 0.8780(4) 0.4953(3) 0.464(3) 0.173(7) Uani 0.52(3) 1 d D U P C 2
F21A F 0.8856(3) 0.5287(3) 0.3913(16) 0.137(7) Uani 0.52(3) 1 d D U P C 2
F22A F 0.8937(3) 0.5234(5) 0.6161(16) 0.157(8) Uani 0.52(3) 1 d D U P C 2
F23A F 0.8592(4) 0.4975(4) 0.651(2) 0.152(7) Uani 0.52(3) 1 d D U P C 2
F24A F 0.8511(3) 0.5024(4) 0.423(3) 0.140(7) Uani 0.52(3) 1 d D U P C 2
P6 P 0.79162(11) 0.48509(11) 0.1618(6) 0.0762(13) Uani 0.5 1 d . U P D 1
F25 F 0.7677(3) 0.4736(3) 0.2100(19) 0.124(5) Uani 0.5 1 d . U P D 1
F26 F 0.8148(2) 0.4944(4) 0.118(2) 0.135(5) Uani 0.5 1 d . U P D 1
F27 F 0.7962(4) 0.4908(3) 0.3181(15) 0.134(5) Uani 0.5 1 d . U P D 1
F28 F 0.7882(3) 0.5060(3) 0.1200(18) 0.123(4) Uani 0.5 1 d . U P D 1
F29 F 0.78428(18) 0.4757(2) -0.0067(10) 0.091(3) Uani 0.5 1 d . U P D 1
F30 F 0.7927(3) 0.4630(3) 0.1906(12) 0.119(4) Uani 0.5 1 d . U P D 1
P7 P 0.71962(12) 0.39757(12) 0.2716(7) 0.1031(16) Uani 0.5 1 d . U P E 1
F31 F 0.6944(3) 0.3891(3) 0.2650(18) 0.136(5) Uani 0.5 1 d . U P E 1
F32 F 0.7446(3) 0.4046(3) 0.282(2) 0.134(5) Uani 0.5 1 d . U P E 1
F33 F 0.7210(4) 0.4052(4) 0.1175(19) 0.145(5) Uani 0.5 1 d . U P E 1
F34 F 0.7227(3) 0.4177(3) 0.3542(17) 0.127(4) Uani 0.5 1 d . U P E 1
F35 F 0.7174(3) 0.3876(3) 0.4261(17) 0.145(5) Uani 0.5 1 d . U P E 1
F36 F 0.7132(3) 0.3758(3) 0.190(2) 0.163(6) Uani 0.5 1 d . U P E 1
P8 P 0.7975(4) 0.5034(4) 0.180(2) 0.212(9) Uani 0.25 1 d D U P F 2
F37 F 0.7911(7) 0.5093(6) 0.025(3) 0.228(17) Uani 0.25 1 d D U P F 2
F38 F 0.8039(7) 0.4976(7) 0.335(3) 0.203(16) Uani 0.25 1 d D U P F 2
F39 F 0.8192(5) 0.5051(7) 0.109(5) 0.184(14) Uani 0.25 1 d D U P F 2
F40 F 0.8110(7) 0.5290(5) 0.221(5) 0.270(18) Uani 0.25 1 d D U P F 2
F41 F 0.7757(5) 0.5016(7) 0.250(5) 0.245(15) Uani 0.25 1 d D U P F 2
F42 F 0.7840(5) 0.4777(4) 0.141(4) 0.157(11) Uani 0.25 1 d D U P F 2
P9 P 0.7540(2) 0.4411(3) 0.2161(15) 0.189(4) Uani 0.5 1 d . U P G 2
F43 F 0.7535(4) 0.4631(5) 0.181(3) 0.179(7) Uani 0.5 1 d . U P G 2
F44 F 0.7573(6) 0.4197(6) 0.244(3) 0.210(8) Uani 0.5 1 d . U P G 2
F45 F 0.7698(5) 0.4491(6) 0.082(3) 0.234(8) Uani 0.5 1 d . U P G 2
F46 F 0.7782(4) 0.4559(5) 0.283(4) 0.220(8) Uani 0.5 1 d . U P G 2
F47 F 0.7391(5) 0.4327(5) 0.359(3) 0.182(7) Uani 0.5 1 d . U P G 2
F48 F 0.7287(5) 0.4211(6) 0.127(3) 0.205(9) Uani 0.5 1 d . U P G 2
N1S N 0.8661(2) 0.4887(3) 0.0367(13) 0.131(4) Uani 1 1 d . U . . .
C1S C 0.8672(2) 0.5052(3) 0.0328(14) 0.113(4) Uani 1 1 d . U . . .
C2S C 0.8707(3) 0.5267(3) 0.031(2) 0.156(6) Uani 1 1 d . U . . .
H2SA H 0.8830 0.5360 0.0961 0.235 Uiso 1 1 calc GR . . . .
H2SB H 0.8574 0.5266 0.0650 0.235 Uiso 1 1 calc GR . . . .
H2SC H 0.8742 0.5325 -0.0693 0.235 Uiso 1 1 calc GR . . . .
N2S N 0.7800(3) 0.4990(3) 0.6633(15) 0.158(5) Uani 1 1 d . U . . .
C3S C 0.7965(2) 0.5041(2) 0.6935(12) 0.102(3) Uani 1 1 d . U . . .
C4S C 0.8174(3) 0.5083(4) 0.748(3) 0.190(9) Uani 1 1 d . U . . .
H4SA H 0.8251 0.5048 0.6721 0.284 Uiso 1 1 calc GR . . . .
H4SB H 0.8152 0.4991 0.8350 0.284 Uiso 1 1 calc GR . . . .
H4SC H 0.8264 0.5239 0.7752 0.284 Uiso 1 1 calc GR . . . .
N3S N 0.9241(3) 0.6539(2) 0.7728(13) 0.142(5) Uani 1 1 d . U . . .
C5S C 0.9080(3) 0.6399(2) 0.7172(15) 0.115(4) Uani 1 1 d . U . . .
C6S C 0.8887(3) 0.6227(2) 0.6481(16) 0.125(4) Uani 1 1 d . U . . .
H6SA H 0.8795 0.6116 0.7216 0.187 Uiso 1 1 calc GR . . . .
H6SB H 0.8930 0.6157 0.5718 0.187 Uiso 1 1 calc GR . . . .
H6SC H 0.8802 0.6289 0.6037 0.187 Uiso 1 1 calc GR . . . .

loop_
_atom_site_aniso_label
_atom_site_aniso_U_11
_atom_site_aniso_U_22
_atom_site_aniso_U_33
_atom_site_aniso_U_23
_atom_site_aniso_U_13
_atom_site_aniso_U_12
N1 0.084(5) 0.128(6) 0.047(3) -0.014(3) -0.005(3) 0.059(4)
N2 0.148(9) 0.179(10) 0.137(8) 0.044(7) 0.043(7) 0.102(8)
N3 0.099(5) 0.062(4) 0.063(4) 0.006(3) -0.011(3) 0.024(4)
N4 0.077(4) 0.089(5) 0.054(3) -0.012(3) 0.003(3) 0.025(4)
N5 0.104(6) 0.114(6) 0.115(6) 0.033(5) 0.036(5) 0.073(5)
N6 0.082(4) 0.140(6) 0.046(3) -0.012(4) -0.008(3) 0.068(4)
C1 0.076(5) 0.133(7) 0.052(4) -0.005(4) 0.013(4) 0.058(5)
C2 0.078(5) 0.130(6) 0.045(4) 0.000(4) 0.007(3) 0.065(5)
C3 0.073(5) 0.135(6) 0.042(4) -0.003(4) 0.005(3) 0.063(5)
C4 0.086(5) 0.126(6) 0.046(4) 0.001(4) 0.007(3) 0.071(5)
C5 0.094(6) 0.131(6) 0.046(4) -0.014(4) -0.005(4) 0.072(5)
C6 0.084(6) 0.145(7) 0.049(4) 0.004(5) -0.002(4) 0.076(5)
C7 0.095(6) 0.135(7) 0.056(4) 0.000(5) -0.003(4) 0.077(5)
C8 0.076(5) 0.128(6) 0.053(4) 0.004(4) 0.006(3) 0.064(5)
C9 0.078(6) 0.139(7) 0.068(5) -0.002(5) 0.005(4) 0.066(5)
C10 0.086(6) 0.127(7) 0.064(5) -0.009(5) -0.002(4) 0.062(6)
C11 0.090(6) 0.144(6) 0.052(4) -0.001(5) -0.008(4) 0.070(5)
C12 0.090(6) 0.143(8) 0.068(5) -0.006(5) 0.013(5) 0.070(6)
C13 0.113(8) 0.132(9) 0.084(6) -0.003(5) 0.016(5) 0.075(7)
C14 0.089(6) 0.126(7) 0.070(5) -0.013(4) -0.004(4) 0.054(6)
C15 0.082(6) 0.123(8) 0.067(5) -0.016(5) -0.008(4) 0.044(6)
C16 0.070(5) 0.126(8) 0.074(5) -0.016(5) -0.001(4) 0.050(5)
C17 0.102(7) 0.127(8) 0.087(6) -0.002(5) 0.016(5) 0.060(6)
C18 0.116(8) 0.148(11) 0.207(14) 0.026(10) 0.041(9) 0.085(8)
C19 0.140(10) 0.193(13) 0.199(14) 0.068(11) 0.078(10) 0.115(9)
C20 0.106(8) 0.193(14) 0.167(13) 0.080(11) 0.007(9) 0.054(9)
C21 0.100(8) 0.187(13) 0.185(14) 0.070(11) -0.016(9) 0.052(8)
C22 0.181(13) 0.184(12) 0.145(11) 0.051(8) 0.041(9) 0.113(11)
C23 0.154(9) 0.143(10) 0.110(8) 0.036(6) 0.003(7) 0.088(8)
C24 0.138(8) 0.116(9) 0.090(7) 0.015(6) 0.007(6) 0.059(7)
C25 0.125(6) 0.085(6) 0.057(4) 0.011(4) -0.004(5) 0.038(5)
C26 0.116(6) 0.059(5) 0.069(5) 0.001(4) -0.012(5) 0.018(5)
C27 0.113(5) 0.061(5) 0.062(5) 0.008(4) -0.012(4) 0.022(5)
C28 0.125(6) 0.061(5) 0.071(5) 0.000(4) -0.024(5) 0.028(5)
C29 0.131(7) 0.081(6) 0.077(6) -0.011(5) -0.040(6) 0.038(6)
C30 0.107(6) 0.077(6) 0.088(6) 0.017(4) -0.028(5) 0.029(5)
C31 0.115(7) 0.117(9) 0.116(9) 0.029(6) -0.023(7) 0.039(7)
C32 0.126(9) 0.142(11) 0.149(11) 0.036(7) -0.018(7) 0.066(8)
C33 0.120(6) 0.053(5) 0.087(6) 0.017(4) -0.010(5) 0.021(5)
C34 0.105(7) 0.064(5) 0.057(4) 0.004(4) 0.007(4) 0.034(5)
C35 0.082(6) 0.073(5) 0.064(4) 0.009(4) 0.005(4) 0.030(4)
C36 0.077(5) 0.071(5) 0.061(4) -0.003(3) -0.009(3) 0.028(4)
C37 0.075(5) 0.077(5) 0.076(5) -0.003(4) -0.011(4) 0.032(4)
C38 0.099(7) 0.064(5) 0.084(5) -0.003(4) -0.020(4) 0.034(5)
C39 0.075(5) 0.067(5) 0.064(4) -0.011(3) -0.011(4) 0.022(4)
C40 0.075(5) 0.077(5) 0.065(4) 0.007(4) 0.012(4) 0.027(4)
C41 0.070(5) 0.086(6) 0.059(4) 0.001(4) -0.003(4) 0.025(4)
C42 0.075(5) 0.093(6) 0.070(5) -0.014(4) -0.001(4) 0.033(5)
C43 0.083(5) 0.078(5) 0.068(5) -0.018(4) 0.002(4) 0.031(5)
C44 0.084(6) 0.111(6) 0.060(5) 0.004(4) 0.014(4) 0.032(5)
C45 0.077(5) 0.094(5) 0.044(4) 0.011(4) 0.012(3) 0.028(4)
C46 0.071(5) 0.108(6) 0.072(5) 0.010(4) 0.006(4) 0.036(5)
C47 0.070(5) 0.094(5) 0.079(5) 0.011(4) 0.016(4) 0.036(5)
C48 0.063(5) 0.116(7) 0.112(7) 0.011(5) 0.015(5) 0.046(5)
C49 0.086(6) 0.105(7) 0.116(7) 0.007(5) 0.035(5) 0.049(6)
C50 0.103(7) 0.103(7) 0.090(6) 0.000(5) 0.025(5) 0.051(6)
C51 0.109(7) 0.094(6) 0.059(5) 0.011(4) 0.017(4) 0.042(5)
C52 0.081(5) 0.091(5) 0.059(4) 0.013(4) 0.016(4) 0.041(5)
C53 0.084(6) 0.090(6) 0.070(5) 0.010(4) -0.001(4) 0.037(5)
C54 0.080(6) 0.087(6) 0.075(5) 0.009(4) 0.003(4) 0.035(5)
C55 0.107(8) 0.126(8) 0.151(10) 0.016(7) 0.045(7) 0.071(7)
C56 0.157(12) 0.107(7) 0.279(18) -0.010(11) 0.126(12) 0.053(8)
C57 0.124(10) 0.100(7) 0.254(16) -0.008(10) 0.106(10) 0.036(8)
C58 0.076(5) 0.102(6) 0.073(5) -0.012(4) -0.006(4) 0.053(4)
C59 0.137(10) 0.104(7) 0.121(9) 0.014(7) 0.054(7) 0.054(7)
C60 0.120(9) 0.106(7) 0.142(10) 0.009(7) 0.037(7) 0.059(7)
C61 0.072(5) 0.109(6) 0.056(4) -0.004(4) -0.010(3) 0.050(4)
C62 0.087(6) 0.111(6) 0.060(4) 0.000(4) 0.001(4) 0.060(5)
C63 0.099(7) 0.119(7) 0.080(6) 0.013(5) 0.016(5) 0.066(6)
C64 0.073(5) 0.130(7) 0.077(5) -0.033(6) -0.015(4) 0.050(5)
C65 0.081(6) 0.120(7) 0.084(6) -0.020(5) -0.001(4) 0.058(5)
C66 0.094(5) 0.147(9) 0.046(4) -0.013(5) 0.002(4) 0.068(6)
P1 0.139(10) 0.112(9) 0.203(13) -0.037(9) -0.037(10) 0.088(9)
F1 0.18(3) 0.138(15) 0.17(2) -0.029(16) -0.08(2) 0.083(18)
F2 0.18(3) 0.20(2) 0.34(4) 0.09(3) -0.02(3) 0.10(2)
F3 0.116(18) 0.15(3) 0.21(2) -0.07(2) -0.029(15) 0.034(18)
F4 0.120(12) 0.19(2) 0.15(2) -0.029(17) -0.006(12) 0.114(14)
F5 0.080(15) 0.22(3) 0.184(19) -0.001(18) -0.005(14) 0.03(2)
F6 0.135(13) 0.140(19) 0.20(3) -0.017(19) -0.009(15) 0.079(14)
P2 0.0740(14) 0.0715(13) 0.0515(10) 0.0016(9) 0.0019(9) 0.0264(11)
F7 0.089(3) 0.105(4) 0.083(3) -0.012(3) -0.011(3) 0.049(3)
F8 0.078(3) 0.088(3) 0.079(3) -0.012(2) -0.005(2) 0.035(3)
F9 0.104(4) 0.070(3) 0.075(3) 0.010(2) 0.017(3) 0.026(3)
F10 0.095(3) 0.088(3) 0.060(2) -0.006(2) -0.002(2) 0.044(3)
F11 0.088(3) 0.077(3) 0.078(3) 0.013(2) 0.017(3) 0.032(3)
F12 0.092(3) 0.081(3) 0.056(2) -0.005(2) -0.007(2) 0.034(3)
P3 0.194(16) 0.177(15) 0.203(16) 0.013(18) -0.014(14) 0.028(15)
F49A 0.20(3) 0.131(16) 0.21(3) 0.002(18) -0.05(2) -0.012(17)
F50A 0.17(2) 0.188(18) 0.20(3) 0.052(19) -0.03(2) 0.040(18)
F51A 0.150(15) 0.18(2) 0.23(3) -0.04(3) -0.060(16) -0.034(17)
F52A 0.24(3) 0.21(3) 0.226(17) 0.02(2) -0.057(19) 0.04(3)
F53A 0.186(16) 0.12(2) 0.22(2) -0.02(2) -0.013(17) -0.002(18)
F54A 0.118(19) 0.16(3) 0.221(16) 0.006(17) -0.024(16) 0.08(2)
P3A 0.100(4) 0.094(3) 0.160(4) 0.017(3) -0.022(3) 0.030(3)
F49 0.147(9) 0.100(8) 0.247(12) 0.048(8) -0.075(10) 0.020(6)
F50 0.196(10) 0.195(11) 0.141(8) 0.022(8) 0.001(7) 0.140(9)
F51 0.134(7) 0.159(9) 0.163(10) 0.021(8) -0.043(7) -0.014(7)
F52 0.144(9) 0.090(6) 0.226(9) -0.028(6) -0.023(7) 0.052(6)
F53 0.145(7) 0.068(5) 0.147(8) 0.012(5) 0.007(6) 0.022(5)
F54 0.144(10) 0.199(12) 0.135(7) -0.010(8) -0.009(7) 0.052(8)
P4 0.071(3) 0.104(3) 0.059(2) 0.002(2) 0.0038(19) 0.038(2)
F13 0.131(7) 0.126(7) 0.137(8) 0.000(6) 0.040(6) 0.069(6)
F14 0.090(5) 0.118(6) 0.079(4) -0.004(4) 0.011(4) 0.053(5)
F15 0.130(8) 0.150(7) 0.073(4) 0.033(5) 0.031(5) 0.076(6)
F16 0.094(5) 0.187(9) 0.064(4) -0.023(5) -0.013(4) 0.045(5)
F17 0.107(6) 0.119(6) 0.081(4) 0.019(4) 0.003(4) 0.047(5)
F18 0.076(4) 0.135(7) 0.098(6) 0.003(5) -0.009(4) 0.041(4)
P4A 0.073(8) 0.134(13) 0.060(9) -0.010(8) 0.008(7) 0.051(7)
F13A 0.13(2) 0.19(2) 0.096(14) 0.010(16) 0.005(15) 0.092(17)
F14A 0.12(2) 0.16(2) 0.085(13) 0.004(14) 0.015(15) 0.080(17)
F15A 0.087(12) 0.118(15) 0.12(2) -0.021(13) 0.005(12) 0.038(11)
F16A 0.078(15) 0.16(2) 0.087(13) -0.046(15) -0.021(12) 0.064(15)
F17A 0.083(11) 0.138(16) 0.097(19) -0.030(12) 0.013(11) 0.040(10)
F18A 0.096(19) 0.14(2) 0.082(13) -0.023(14) 0.017(14) 0.053(15)
P5 0.131(8) 0.090(5) 0.085(6) -0.003(4) -0.019(5) 0.057(5)
F19 0.121(11) 0.161(18) 0.125(10) 0.062(10) -0.011(9) 0.064(11)
F20 0.176(15) 0.21(2) 0.129(13) -0.002(12) -0.052(13) 0.101(13)
F21 0.106(11) 0.198(13) 0.153(18) 0.052(13) 0.025(11) 0.058(10)
F22 0.133(14) 0.145(15) 0.172(16) -0.011(13) 0.044(11) 0.057(12)
F23 0.201(14) 0.120(11) 0.118(12) 0.027(9) -0.028(11) 0.049(10)
F24 0.26(2) 0.29(2) 0.138(16) -0.062(16) -0.036(13) 0.203(17)
P5A 0.100(5) 0.181(9) 0.092(6) 0.042(5) 0.029(4) 0.106(6)
F19A 0.148(14) 0.138(12) 0.149(12) 0.023(9) 0.014(10) 0.092(12)
F20A 0.238(17) 0.250(15) 0.137(15) 0.025(11) 0.033(12) 0.202(14)
F21A 0.108(10) 0.180(12) 0.069(7) 0.025(7) -0.008(6) 0.033(9)
F22A 0.107(9) 0.29(2) 0.083(7) 0.033(10) 0.025(6) 0.105(11)
F23A 0.167(14) 0.174(15) 0.146(12) 0.067(12) 0.077(11) 0.109(12)
F24A 0.107(9) 0.113(11) 0.183(15) 0.020(11) -0.016(10) 0.044(8)
P6 0.080(3) 0.105(4) 0.063(2) -0.001(3) -0.004(2) 0.060(3)
F25 0.087(7) 0.182(13) 0.117(9) 0.054(9) 0.041(7) 0.078(8)
F26 0.063(5) 0.209(14) 0.116(10) -0.040(10) -0.019(6) 0.055(7)
F27 0.192(14) 0.148(12) 0.066(5) -0.020(6) -0.016(7) 0.088(11)
F28 0.154(12) 0.120(8) 0.111(9) 0.018(7) -0.022(9) 0.080(9)
F29 0.080(6) 0.137(9) 0.061(4) 0.009(5) -0.010(4) 0.057(6)
F30 0.188(12) 0.180(10) 0.063(5) -0.001(6) -0.006(7) 0.149(10)
P7 0.111(4) 0.109(4) 0.098(3) -0.003(3) -0.004(3) 0.061(4)
F31 0.111(7) 0.150(12) 0.138(11) -0.003(9) -0.022(7) 0.057(8)
F32 0.121(7) 0.166(14) 0.121(10) -0.035(10) -0.014(7) 0.076(9)
F33 0.173(15) 0.192(14) 0.091(6) -0.001(8) 0.001(8) 0.108(14)
F34 0.130(11) 0.129(9) 0.112(9) -0.022(7) 0.006(9) 0.058(9)
F35 0.157(12) 0.175(13) 0.114(7) 0.023(8) -0.006(8) 0.092(12)
F36 0.168(13) 0.120(9) 0.170(12) -0.047(8) 0.007(12) 0.048(10)
P8 0.185(16) 0.229(16) 0.163(16) -0.030(16) -0.006(13) 0.060(16)
F37 0.17(3) 0.20(3) 0.27(2) 0.03(3) -0.04(2) 0.05(3)
F38 0.18(3) 0.25(3) 0.156(17) -0.07(2) -0.026(17) 0.09(3)
F39 0.158(19) 0.18(3) 0.16(3) 0.03(3) -0.02(2) 0.052(18)
F40 0.29(4) 0.229(17) 0.22(3) -0.03(2) 0.03(3) 0.07(2)
F41 0.20(2) 0.27(3) 0.27(3) -0.06(3) -0.03(2) 0.12(2)
F42 0.120(18) 0.217(15) 0.14(2) 0.000(15) -0.040(16) 0.086(14)
P9 0.166(8) 0.231(11) 0.195(9) 0.086(9) 0.033(6) 0.117(8)
F43 0.163(15) 0.248(14) 0.173(16) 0.078(13) 0.004(13) 0.139(14)
F44 0.24(2) 0.273(16) 0.20(2) 0.044(16) 0.016(16) 0.191(17)
F45 0.217(17) 0.29(2) 0.221(14) 0.069(15) 0.077(12) 0.144(15)
F46 0.167(11) 0.279(17) 0.258(18) 0.082(16) -0.015(12) 0.144(12)
F47 0.211(17) 0.23(2) 0.159(11) 0.071(12) 0.037(10) 0.153(16)
F48 0.197(13) 0.262(18) 0.179(15) 0.057(16) -0.002(12) 0.131(13)
N1S 0.137(9) 0.145(9) 0.104(7) 0.022(8) 0.016(6) 0.064(9)
C1S 0.112(9) 0.136(10) 0.088(7) -0.009(8) 0.007(6) 0.058(10)
C2S 0.147(13) 0.163(11) 0.186(15) -0.044(13) -0.024(12) 0.097(12)
N2S 0.131(9) 0.197(14) 0.124(9) 0.035(9) -0.020(8) 0.065(11)
C3S 0.087(7) 0.129(9) 0.076(6) -0.010(6) 0.019(5) 0.044(7)
C4S 0.101(10) 0.189(18) 0.28(3) 0.032(18) 0.004(12) 0.071(12)
N3S 0.176(11) 0.117(9) 0.101(7) -0.008(6) 0.035(7) 0.050(8)
C5S 0.152(11) 0.090(8) 0.106(9) 0.015(6) 0.020(7) 0.064(7)
C6S 0.158(11) 0.090(8) 0.122(9) 0.012(6) 0.013(8) 0.059(7)

loop_
_atom_type_symbol
_atom_type_description
_atom_type_scat_dispersion_real
_atom_type_scat_dispersion_imag
_atom_type_scat_source
C C 0.0181 0.0091 'International Tables Vol C Tables 4.2.6.8 and 6.1.1.4'
H H 0.0000 0.0000 'International Tables Vol C Tables 4.2.6.8 and 6.1.1.4'
F F 0.0727 0.0534 'International Tables Vol C Tables 4.2.6.8 and 6.1.1.4'
N N 0.0311 0.0180 'International Tables Vol C Tables 4.2.6.8 and 6.1.1.4'
P P 0.2955 0.4335 'International Tables Vol C Tables 4.2.6.8 and 6.1.1.4'

loop_
_geom_angle_atom_site_label_1
_geom_angle_atom_site_label_2
_geom_angle_atom_site_label_3
_geom_angle
C12 N1 C11 120.3(9)
C12 N1 C16 119.4(10)
C16 N1 C11 120.3(8)
C19 N2 C22 120.4(15)
C20 N2 C19 119.1(15)
C20 N2 C22 120.2(15)
C34 N3 C33 119.3(9)
C38 N3 C33 119.5(9)
C38 N3 C34 121.2(8)
C41 N4 C42 122.1(8)
C41 N4 C44 118.4(9)
C42 N4 C44 119.4(9)
C56 N5 C55 125.6(11)
C60 N5 C55 116.6(11)
C60 N5 C56 117.8(11)
C63 N6 C66 116.5(10)
C64 N6 C63 122.3(9)
C64 N6 C66 121.2(10)
C2 C1 C10 123.6(9)
C2 C1 C66 117.8(10)
C10 C1 C66 118.4(11)
C1 C2 C3 119.4(10)
C4 C3 C2 122.2(10)
C4 C3 C8 120.4(8)
C8 C3 C2 117.4(10)
C3 C4 C5 121.0(10)
C4 C5 C6 119.3(11)
C4 C5 C11 124.4(10)
C6 C5 C11 116.3(9)
C7 C6 C5 121.1(9)
C6 C7 C8 122.6(10)
C3 C8 C7 115.7(10)
C9 C8 C3 120.1(9)
C9 C8 C7 124.3(10)
C10 C9 C8 123.0(11)
C9 C10 C1 116.6(11)
N1 C11 C5 116.4(8)
N1 C12 C13 120.1(11)
C12 C13 C14 122.2(11)
C13 C14 C15 116.2(12)
C13 C14 C17 120.4(11)
C15 C14 C17 123.3(11)
C16 C15 C14 119.4(11)
C15 C16 N1 122.7(10)
C18 C17 C14 123.5(13)
C21 C17 C14 123.5(13)
C21 C17 C18 112.4(14)
C19 C18 C17 122.0(16)
C18 C19 N2 120.1(16)
N2 C20 C21 121.8(16)
C17 C21 C20 123.6(16)
N2 C22 C23 110.6(12)
C24 C23 C22 119.7(17)
C24 C23 C32 121.4(17)
C32 C23 C22 118.9(17)
C23 C24 C25 120.2(15)
C24 C25 C26 123.5(11)
C24 C25 C30 121.1(13)
C26 C25 C30 115.4(11)
C27 C26 C25 122.6(10)
C26 C27 C28 120.6(12)
C26 C27 C33 120.0(9)
C28 C27 C33 119.4(11)
C29 C28 C27 120.2(12)
C28 C29 C30 120.7(10)
C29 C30 C25 120.5(11)
C29 C30 C31 123.0(12)
C31 C30 C25 116.5(14)
C32 C31 C30 120.9(15)
C31 C32 C23 119.8(16)
C27 C33 N3 112.6(8)
N3 C34 C35 121.1(10)
C36 C35 C34 119.5(10)
C35 C36 C37 117.9(9)
C35 C36 C39 121.7(9)
C37 C36 C39 120.4(9)
C38 C37 C36 120.2(10)
N3 C38 C37 120.1(9)
C40 C39 C36 120.4(9)
C40 C39 C43 119.4(9)
C43 C39 C36 120.2(9)
C39 C40 C41 118.9(9)
N4 C41 C40 120.0(10)
N4 C42 C43 119.7(10)
C42 C43 C39 119.9(10)
N4 C44 C45 110.6(7)
C46 C45 C44 121.3(10)
C46 C45 C54 119.4(9)
C54 C45 C44 119.2(10)
C45 C46 C47 121.4(10)
C46 C47 C48 122.6(10)
C52 C47 C46 120.2(10)
C52 C47 C48 117.2(10)
C49 C48 C47 122.3(11)
C48 C49 C50 120.4(11)
C48 C49 C55 120.2(13)
C50 C49 C55 119.4(13)
C51 C50 C49 118.1(12)
C50 C51 C52 123.5(11)
C47 C52 C51 118.5(10)
C47 C52 C53 116.5(9)
C51 C52 C53 125.0(10)
C54 C53 C52 124.4(10)
C53 C54 C45 118.0(10)
N5 C55 C49 112.5(11)
N5 C56 C57 122.1(14)
C58 C57 C56 121.5(14)
C57 C58 C59 114.9(11)
C57 C58 C61 121.9(11)
C59 C58 C61 123.2(10)
C58 C59 C60 123.7(13)
N5 C60 C59 119.9(13)
C62 C61 C58 120.6(9)
C62 C61 C65 120.0(9)
C65 C61 C58 119.3(10)
C61 C62 C63 119.1(10)
N6 C63 C62 119.3(11)
N6 C64 C65 122.0(11)
C64 C65 C61 117.2(11)
N6 C66 C1 110.1(6)
F1 P1 F2 175.3(15)
F1 P1 F3 91.5(13)
F1 P1 F4 88.8(11)
F1 P1 F5 89.3(12)
F1 P1 F6 91.2(11)
F2 P1 F4 90.3(12)
F2 P1 F6 89.6(12)
F3 P1 F2 93.1(13)
F3 P1 F4 88.9(11)
F3 P1 F6 91.5(11)
F5 P1 F2 86.0(13)
F5 P1 F3 178.0(13)
F5 P1 F4 89.3(11)
F5 P1 F6 90.4(12)
F6 P1 F4 179.6(14)
F7 P2 F8 178.7(3)
F7 P2 F9 90.1(3)
F7 P2 F10 88.9(3)
F8 P2 F10 89.9(3)
F9 P2 F8 89.5(3)
F9 P2 F10 88.9(3)
F11 P2 F7 90.6(3)
F11 P2 F8 89.8(3)
F11 P2 F9 179.0(4)
F11 P2 F10 90.3(3)
F11 P2 F12 90.1(3)
F12 P2 F7 90.8(3)
F12 P2 F8 90.4(3)
F12 P2 F9 90.6(3)
F12 P2 F10 179.4(3)
F49A P3 F50A 179.7(10)
F49A P3 F51A 89.8(7)
F49A P3 F52A 90.0(7)
F49A P3 F54A 90.0(7)
F50A P3 F51A 89.9(7)
F50A P3 F52A 90.0(7)
F50A P3 F54A 90.0(7)
F51A P3 F54A 90.3(7)
F52A P3 F51A 89.7(7)
F52A P3 F54A 180.0(10)
F53A P3 F49A 89.9(7)
F53A P3 F50A 90.4(7)
F53A P3 F51A 179.7(9)
F53A P3 F52A 90.2(7)
F53A P3 F54A 89.7(7)
F49 P3A F54 89.8(6)
F50 P3A F49 178.2(6)
F50 P3A F51 89.9(5)
F50 P3A F52 91.6(5)
F50 P3A F54 88.9(5)
F51 P3A F49 88.8(5)
F51 P3A F52 90.6(5)
F51 P3A F54 89.6(5)
F52 P3A F49 89.7(6)
F52 P3A F54 179.4(6)
F53 P3A F49 89.4(5)
F53 P3A F50 91.9(5)
F53 P3A F51 177.9(6)
F53 P3A F52 90.5(5)
F53 P3A F54 89.2(5)
F13 P4 F14 178.4(5)
F13 P4 F15 91.3(5)
F13 P4 F16 91.5(5)
F13 P4 F17 90.3(5)
F13 P4 F18 89.8(5)
F15 P4 F14 89.6(4)
F15 P4 F17 178.2(5)
F15 P4 F18 89.1(5)
F16 P4 F14 89.8(5)
F16 P4 F15 91.1(5)
F16 P4 F17 89.8(4)
F16 P4 F18 178.7(6)
F17 P4 F14 88.8(4)
F17 P4 F18 90.0(4)
F18 P4 F14 88.9(4)
F14A P4A F13A 179.5(8)
F15A P4A F13A 89.1(7)
F15A P4A F14A 90.6(7)
F15A P4A F17A 178.8(9)
F15A P4A F18A 90.3(7)
F16A P4A F13A 90.4(7)
F16A P4A F14A 90.0(7)
F16A P4A F15A 90.2(7)
F16A P4A F17A 89.5(7)
F16A P4A F18A 179.5(11)
F17A P4A F13A 89.7(7)
F17A P4A F14A 90.6(7)
F17A P4A F18A 90.1(7)
F18A P4A F13A 89.9(7)
F18A P4A F14A 89.7(7)
F19 P5 F20 179.2(8)
F19 P5 F22 90.3(7)
F19 P5 F23 90.2(6)
F19 P5 F24 90.0(7)
F20 P5 F22 90.4(7)
F20 P5 F23 89.5(7)
F21 P5 F19 90.1(7)
F21 P5 F20 90.2(7)
F21 P5 F22 89.5(7)
F21 P5 F23 179.0(9)
F21 P5 F24 90.8(7)
F22 P5 F23 89.5(7)
F24 P5 F20 89.3(7)
F24 P5 F22 179.5(8)
F24 P5 F23 90.1(7)
F19A P5A F20A 178.1(8)
F19A P5A F23A 88.7(6)
F20A P5A F23A 89.4(6)
F21A P5A F19A 90.9(6)
F21A P5A F20A 91.0(6)
F21A P5A F22A 90.0(6)
F21A P5A F23A 179.3(11)
F21A P5A F24A 90.0(6)
F22A P5A F19A 90.4(6)
F22A P5A F20A 89.4(6)
F22A P5A F23A 89.4(6)
F22A P5A F24A 179.1(8)
F24A P5A F19A 90.4(6)
F24A P5A F20A 89.8(6)
F24A P5A F23A 90.6(6)
F25 P6 F28 85.6(10)
F25 P6 F29 90.9(9)
F25 P6 F30 90.7(10)
F26 P6 F25 175.0(13)
F26 P6 F27 95.5(11)
F26 P6 F28 99.4(12)
F26 P6 F29 89.0(8)
F26 P6 F30 84.3(12)
F27 P6 F25 84.2(12)
F27 P6 F28 95.3(11)
F27 P6 F29 173.1(11)
F27 P6 F30 89.6(9)
F28 P6 F29 89.1(8)
F30 P6 F28 173.5(10)
F30 P6 F29 85.6(7)
F31 P7 F32 176.1(12)
F33 P7 F31 87.6(11)
F33 P7 F32 94.6(12)
F33 P7 F34 100.5(12)
F33 P7 F35 174.9(13)
F33 P7 F36 80.6(12)
F34 P7 F31 89.1(10)
F34 P7 F32 93.5(10)
F34 P7 F35 84.5(11)
F34 P7 F36 172.6(12)
F35 P7 F31 91.3(10)
F35 P7 F32 86.2(11)
F35 P7 F36 94.3(12)
F36 P7 F31 83.6(11)
F36 P7 F32 93.6(11)
F37 P8 F38 179.9(9)
F37 P8 F39 90.2(7)
F37 P8 F40 90.1(7)
F37 P8 F41 89.7(7)
F37 P8 F42 90.5(7)
F38 P8 F42 89.6(7)
F39 P8 F38 89.9(7)
F39 P8 F40 90.1(7)
F39 P8 F41 179.7(10)
F39 P8 F42 89.9(7)
F40 P8 F38 89.8(7)
F40 P8 F41 90.2(7)
F40 P8 F42 179.4(10)
F41 P8 F38 90.2(7)
F41 P8 F42 89.8(7)
F43 P9 F44 173.7(17)
F43 P9 F46 88.9(16)
F43 P9 F48 99.9(15)
F44 P9 F48 83.8(17)
F45 P9 F43 81.3(16)
F45 P9 F44 93.1(18)
F45 P9 F46 74.6(18)
F45 P9 F47 176.0(17)
F45 P9 F48 99.9(19)
F46 P9 F44 86.8(17)
F46 P9 F48 169(2)
F47 P9 F43 101.4(15)
F47 P9 F44 84.1(14)
F47 P9 F46 102.3(19)
F47 P9 F48 82.7(16)
N1S C1S C2S 174.7(18)
N2S C3S C4S 171.7(18)
N3S C5S C6S 179.0(17)

loop_
_geom_bond_atom_site_label_1
_geom_bond_atom_site_label_2
_geom_bond_distance
N1 C11 1.465(14)
N1 C12 1.330(13)
N1 C16 1.356(14)
N2 C19 1.34(2)
N2 C20 1.27(2)
N2 C22 1.52(2)
N3 C33 1.503(13)
N3 C34 1.328(13)
N3 C38 1.325(14)
N4 C41 1.347(13)
N4 C42 1.359(14)
N4 C44 1.490(13)
N5 C55 1.490(15)
N5 C56 1.311(18)
N5 C60 1.305(16)
N6 C63 1.354(15)
N6 C64 1.302(15)
N6 C66 1.489(12)
C1 C2 1.378(15)
C1 C10 1.397(16)
C1 C66 1.538(14)
C2 C3 1.421(13)
C3 C4 1.381(15)
C3 C8 1.420(15)
C4 C5 1.388(13)
C5 C6 1.390(15)
C5 C11 1.485(16)
C6 C7 1.314(16)
C7 C8 1.452(14)
C8 C9 1.393(16)
C9 C10 1.367(14)
C12 C13 1.366(17)
C13 C14 1.388(17)
C14 C15 1.404(16)
C14 C17 1.474(18)
C15 C16 1.347(16)
C17 C18 1.43(2)
C17 C21 1.31(2)
C18 C19 1.31(2)
C20 C21 1.35(2)
C22 C23 1.53(2)
C23 C24 1.33(2)
C23 C32 1.44(2)
C24 C25 1.365(18)
C25 C26 1.422(17)
C25 C30 1.448(16)
C26 C27 1.339(16)
C27 C28 1.425(14)
C27 C33 1.499(17)
C28 C29 1.332(17)
C29 C30 1.412(18)
C30 C31 1.434(19)
C31 C32 1.34(2)
C34 C35 1.391(13)
C35 C36 1.361(14)
C36 C37 1.407(14)
C36 C39 1.485(13)
C37 C38 1.372(14)
C39 C40 1.389(14)
C39 C43 1.403(14)
C40 C41 1.399(13)
C42 C43 1.370(14)
C44 C45 1.495(15)
C45 C46 1.361(15)
C45 C54 1.433(14)
C46 C47 1.404(15)
C47 C48 1.409(16)
C47 C52 1.397(14)
C48 C49 1.364(17)
C49 C50 1.390(18)
C49 C55 1.509(18)
C50 C51 1.343(16)
C51 C52 1.410(15)
C52 C53 1.411(15)
C53 C54 1.346(15)
C56 C57 1.344(19)
C57 C58 1.327(17)
C58 C59 1.329(17)
C58 C61 1.477(14)
C59 C60 1.347(18)
C61 C62 1.371(15)
C61 C65 1.416(15)
C62 C63 1.397(14)
C64 C65 1.386(15)
P1 F1 1.551(8)
P1 F2 1.558(8)
P1 F3 1.555(9)
P1 F4 1.620(9)
P1 F5 1.553(9)
P1 F6 1.610(9)
P2 F7 1.590(6)
P2 F8 1.600(6)
P2 F9 1.590(6)
P2 F10 1.618(5)
P2 F11 1.583(6)
P2 F12 1.585(5)
P3 F49A 1.51(2)
P3 F50A 1.51(2)
P3 F51A 1.51(2)
P3 F52A 1.51(2)
P3 F53A 1.51(2)
P3 F54A 1.51(2)
P3A F49 1.619(8)
P3A F50 1.603(8)
P3A F51 1.613(8)
P3A F52 1.619(8)
P3A F53 1.598(7)
P3A F54 1.624(8)
P4 F13 1.585(5)
P4 F14 1.600(5)
P4 F15 1.589(5)
P4 F16 1.587(5)
P4 F17 1.591(5)
P4 F18 1.594(5)
P4A F13A 1.601(7)
P4A F14A 1.600(7)
P4A F15A 1.498(7)
P4A F16A 1.498(7)
P4A F17A 1.499(7)
P4A F18A 1.500(7)
P5 F19 1.542(11)
P5 F20 1.546(12)
P5 F21 1.540(12)
P5 F22 1.548(12)
P5 F23 1.550(12)
P5 F24 1.543(12)
P5A F19A 1.565(10)
P5A F20A 1.565(10)
P5A F21A 1.554(10)
P5A F22A 1.561(10)
P5A F23A 1.567(10)
P5A F24A 1.562(10)
P6 F25 1.518(17)
P6 F26 1.468(16)
P6 F27 1.471(16)
P6 F28 1.640(17)
P6 F29 1.647(12)
P6 F30 1.606(16)
P7 F31 1.555(18)
P7 F32 1.568(19)
P7 F33 1.49(2)
P7 F34 1.512(18)
P7 F35 1.544(17)
P7 F36 1.548(18)
P8 F37 1.595(7)
P8 F38 1.598(7)
P8 F39 1.597(7)
P8 F40 1.597(7)
P8 F41 1.597(7)
P8 F42 1.598(7)
P9 F43 1.59(3)
P9 F44 1.65(3)
P9 F45 1.55(3)
P9 F46 1.60(3)
P9 F47 1.59(3)
P9 F48 1.81(4)
N1S C1S 1.118(18)
C1S C2S 1.40(2)
N2S C3S 1.064(16)
C3S C4S 1.43(2)
N3S C5S 1.177(19)
C5S C6S 1.43(2)

loop_
_geom_torsion_atom_site_label_1
_geom_torsion_atom_site_label_2
_geom_torsion_atom_site_label_3
_geom_torsion_atom_site_label_4
_geom_torsion
N1 C12 C13 C14 0.2(18)
N2 C20 C21 C17 3(4)
N2 C22 C23 C24 -100.6(18)
N2 C22 C23 C32 81.7(19)
N3 C34 C35 C36 1.2(14)
N4 C42 C43 C39 -0.4(13)
N4 C44 C45 C46 99.2(11)
N4 C44 C45 C54 -78.7(11)
N5 C56 C57 C58 0(4)
N6 C64 C65 C61 1.2(15)
C1 C2 C3 C4 179.6(8)
C1 C2 C3 C8 -0.3(11)
C2 C1 C10 C9 -1.6(13)
C2 C1 C66 N6 -97.7(11)
C2 C3 C4 C5 178.7(7)
C2 C3 C8 C7 -179.9(7)
C2 C3 C8 C9 1.0(12)
C3 C4 C5 C6 1.1(12)
C3 C4 C5 C11 179.9(8)
C3 C8 C9 C10 -2.1(14)
C4 C3 C8 C7 0.3(11)
C4 C3 C8 C9 -178.9(8)
C4 C5 C6 C7 0.5(13)
C4 C5 C11 N1 9.5(13)
C5 C6 C7 C8 -1.7(14)
C6 C5 C11 N1 -171.6(8)
C6 C7 C8 C3 1.3(13)
C6 C7 C8 C9 -179.6(9)
C7 C8 C9 C10 178.8(8)
C8 C3 C4 C5 -1.4(12)
C8 C9 C10 C1 2.3(14)
C10 C1 C2 C3 0.6(13)
C10 C1 C66 N6 77.5(12)
C11 N1 C12 C13 -178.0(10)
C11 N1 C16 C15 177.6(9)
C11 C5 C6 C7 -178.5(9)
C12 N1 C11 C5 64.4(11)
C12 N1 C16 C15 -1.7(15)
C12 C13 C14 C15 -1.1(17)
C12 C13 C14 C17 175.2(11)
C13 C14 C15 C16 0.7(15)
C13 C14 C17 C18 -28.2(19)
C13 C14 C17 C21 161.2(16)
C14 C15 C16 N1 0.7(15)
C14 C17 C18 C19 177.9(17)
C14 C17 C21 C20 177.4(18)
C15 C14 C17 C18 147.9(14)
C15 C14 C17 C21 -23(2)
C16 N1 C11 C5 -114.9(10)
C16 N1 C12 C13 1.3(15)
C17 C14 C15 C16 -175.5(11)
C17 C18 C19 N2 7(3)
C18 C17 C21 C20 6(3)
C19 N2 C20 C21 -8(3)
C19 N2 C22 C23 58(3)
C20 N2 C19 C18 3(3)
C20 N2 C22 C23 -129(2)
C21 C17 C18 C19 -11(3)
C22 N2 C19 C18 176.0(19)
C22 N2 C20 C21 179(2)
C22 C23 C24 C25 177.7(12)
C22 C23 C32 C31 -179.5(13)
C23 C24 C25 C26 -178.3(12)
C23 C24 C25 C30 3.0(18)
C24 C23 C32 C31 3(2)
C24 C25 C26 C27 179.9(10)
C24 C25 C30 C29 179.8(10)
C24 C25 C30 C31 0.4(15)
C25 C26 C27 C28 0.9(15)
C25 C26 C27 C33 178.3(9)
C25 C30 C31 C32 -2.1(18)
C26 C25 C30 C29 1.0(14)
C26 C25 C30 C31 -178.5(9)
C26 C27 C28 C29 -0.2(14)
C26 C27 C33 N3 103.6(11)
C27 C28 C29 C30 -0.1(15)
C28 C27 C33 N3 -79.0(11)
C28 C29 C30 C25 -0.3(16)
C28 C29 C30 C31 179.1(10)
C29 C30 C31 C32 178.4(12)
C30 C25 C26 C27 -1.3(14)
C30 C31 C32 C23 1(2)
C32 C23 C24 C25 -5(2)
C33 N3 C34 C35 -177.9(8)
C33 N3 C38 C37 176.8(8)
C33 C27 C28 C29 -177.6(9)
C34 N3 C33 C27 -49.2(12)
C34 N3 C38 C37 -1.7(14)
C34 C35 C36 C37 -1.9(13)
C34 C35 C36 C39 176.8(8)
C35 C36 C37 C38 0.9(13)
C35 C36 C39 C40 19.9(13)
C35 C36 C39 C43 -159.4(9)
C36 C37 C38 N3 0.9(14)
C36 C39 C40 C41 -178.9(7)
C36 C39 C43 C42 179.0(8)
C37 C36 C39 C40 -161.3(8)
C37 C36 C39 C43 19.3(12)
C38 N3 C33 C27 132.3(10)
C38 N3 C34 C35 0.7(14)
C39 C36 C37 C38 -177.9(8)
C39 C40 C41 N4 0.2(13)
C40 C39 C43 C42 -0.3(13)
C41 N4 C42 C43 1.0(13)
C41 N4 C44 C45 -78.6(11)
C42 N4 C41 C40 -0.9(13)
C42 N4 C44 C45 98.1(11)
C43 C39 C40 C41 0.4(13)
C44 N4 C41 C40 175.7(8)
C44 N4 C42 C43 -175.6(8)
C44 C45 C46 C47 -176.9(8)
C44 C45 C54 C53 177.0(8)
C45 C46 C47 C48 -178.8(9)
C45 C46 C47 C52 0.6(14)
C46 C45 C54 C53 -0.9(13)
C46 C47 C48 C49 -178.5(10)
C46 C47 C52 C51 179.3(8)
C46 C47 C52 C53 -2.0(13)
C47 C48 C49 C50 -1.1(17)
C47 C48 C49 C55 -180.0(10)
C47 C52 C53 C54 2.1(14)
C48 C47 C52 C51 -1.4(13)
C48 C47 C52 C53 177.3(9)
C48 C49 C50 C51 -0.8(16)
C48 C49 C55 N5 -87.9(16)
C49 C50 C51 C52 1.6(16)
C50 C49 C55 N5 93.2(15)
C50 C51 C52 C47 -0.5(14)
C50 C51 C52 C53 -179.1(10)
C51 C52 C53 C54 -179.2(9)
C52 C47 C48 C49 2.2(15)
C52 C53 C54 C45 -0.7(15)
C54 C45 C46 C47 1.0(14)
C55 N5 C56 C57 178(2)
C55 N5 C60 C59 -177.6(14)
C55 C49 C50 C51 178.1(10)
C56 N5 C55 C49 29(2)
C56 N5 C60 C59 3(3)
C56 C57 C58 C59 2(3)
C56 C57 C58 C61 179.5(19)
C57 C58 C59 C60 -2(2)
C57 C58 C61 C62 9.3(18)
C57 C58 C61 C65 -173.9(14)
C58 C59 C60 N5 -1(3)
C58 C61 C62 C63 178.3(9)
C58 C61 C65 C64 -177.2(9)
C59 C58 C61 C62 -173.3(12)
C59 C58 C61 C65 3.5(16)
C60 N5 C55 C49 -149.9(13)
C60 N5 C56 C57 -3(3)
C61 C58 C59 C60 -179.2(13)
C61 C62 C63 N6 -3.5(14)
C62 C61 C65 C64 -0.4(14)
C63 N6 C64 C65 -3.3(15)
C63 N6 C66 C1 77.6(12)
C64 N6 C63 C62 4.5(15)
C64 N6 C66 C1 -101.8(11)
C65 C61 C62 C63 1.6(14)
C66 N6 C63 C62 -175.0(8)
C66 N6 C64 C65 176.1(9)
C66 C1 C2 C3 175.4(7)
C66 C1 C10 C9 -176.4(8)

loop_
_smtbx_masks_void_nr
_smtbx_masks_void_average_x
_smtbx_masks_void_average_y
_smtbx_masks_void_average_z
_smtbx_masks_void_volume
_smtbx_masks_void_count_electrons
1 0.000 0.000 -0.057 241.7 133.6
2 -0.022 0.221 0.739 131.1 43.6
3 0.022 0.779 0.261 131.1 42.9
4 0.113 0.424 0.406 131.1 43.6
5 0.091 0.645 -0.073 131.1 42.9
6 0.221 0.242 0.261 131.1 42.9
7 0.242 0.022 0.739 131.1 43.6
8 0.312 0.887 0.406 131.1 43.6
9 0.333 0.667 -0.572 241.7 133.6
10 0.355 0.446 -0.073 131.1 42.9
11 0.446 0.091 0.073 131.1 43.6
12 0.424 0.312 0.594 131.1 42.9
13 0.554 0.909 0.927 131.1 42.9
14 0.576 0.688 0.406 131.1 43.6
15 0.645 0.554 0.073 131.1 43.6
16 0.667 0.333 -0.906 241.7 133.6
17 0.688 0.113 0.594 131.1 42.9
18 0.779 0.758 0.739 131.1 43.6
19 0.758 0.978 0.261 131.1 42.9
20 0.887 0.576 0.594 131.1 42.9
21 0.909 0.355 0.073 131.1 43.6
